data_7211625
loop_
_publ_author_name
'Garcia, Thelma Y.'
'Olmstead, Marilyn M.'
'Fettinger, James C.'
'Balch, Alan L.'

_publ_section_title
;
 Crystallization of chloroindium(iii)octaethylporphyrin into a clamshell
 motif to engulf guest molecules
;
_journal_issue 3
_journal_name_full CrystEngComm
_journal_page_first 866
_journal_paper_doi 10.1039/b911180h
_journal_volume 12
_journal_year 2010
_chemical_formula_moiety 'C36 H44 Cl In N4, 1.5(C6 H6)'
_chemical_formula_sum 'C45 H53 Cl In N4'
_chemical_formula_weight 800.18
_chemical_name_common Chloro(2,3,7,8,12,13,17,18-octaethylporphyrinato)indium(iii)
_chemical_name_systematic
;
Chloro(2,3,7,8,12,13,17,18-octaethylporphyrinato)indium(III)
;
_space_group_IT_number 14
_symmetry_cell_setting monoclinic
_symmetry_space_group_name_Hall '-P 2ybc'
_symmetry_space_group_name_H-M 'P 1 21/c 1'
_atom_sites_solution_hydrogens geom
_atom_sites_solution_primary direct
_atom_sites_solution_secondary difmap
_audit_creation_method SHELXL-97
_cell_angle_alpha 90.00
_cell_angle_beta 98.9590(10)
_cell_angle_gamma 90.00
_cell_formula_units_Z 4
_cell_length_a 13.6573(8)
_cell_length_b 19.1375(11)
_cell_length_c 15.2740(9)
_cell_measurement_reflns_used 5071
_cell_measurement_temperature 90(2)
_cell_measurement_theta_max 25.8
_cell_measurement_theta_min 2.42
_cell_volume 3943.4(4)
_computing_cell_refinement 'SAINT 7.16 (Bruker, 2005)'
_computing_data_collection 'Apex2 (Bruker, 2005)'
_computing_data_reduction 'SAINT 7.16 (Bruker, 2005)'
_computing_molecular_graphics 'SHELXTL 5.1, XP (Sheldrick, 1994)'
_computing_publication_material 'SHELXL97 (Sheldrick, 2008)'
_computing_structure_refinement 'SHELXL97 (Sheldrick, 2008)'
_computing_structure_solution 'SHELXS97 (Sheldrick, 2008)'
_diffrn_ambient_temperature 90(2)
_diffrn_detector_area_resol_mean 8.3
_diffrn_measured_fraction_theta_full 0.999
_diffrn_measured_fraction_theta_max 0.999
_diffrn_measurement_device_type 'Bruker SMART ApexII'
_diffrn_measurement_method \w
_diffrn_radiation_monochromator graphite
_diffrn_radiation_source 'fine-focus sealed tube'
_diffrn_radiation_type MoK\a
_diffrn_radiation_wavelength 0.71073
_diffrn_reflns_av_R_equivalents 0.1033
_diffrn_reflns_av_sigmaI/netI 0.0867
_diffrn_reflns_limit_h_max 18
_diffrn_reflns_limit_h_min -18
_diffrn_reflns_limit_k_max 25
_diffrn_reflns_limit_k_min -25
_diffrn_reflns_limit_l_max 20
_diffrn_reflns_limit_l_min -20
_diffrn_reflns_number 46377
_diffrn_reflns_theta_full 28.28
_diffrn_reflns_theta_max 28.28
_diffrn_reflns_theta_min 1.85
_diffrn_standards_number 0
_exptl_absorpt_coefficient_mu 0.704
_exptl_absorpt_correction_T_max 0.990
_exptl_absorpt_correction_T_min 0.806
_exptl_absorpt_correction_type multi-scan
_exptl_absorpt_process_details 'SADABS 2.10 (Sheldrick, 2003)'
_exptl_crystal_colour 'dark red'
_exptl_crystal_density_diffrn 1.348
_exptl_crystal_density_method 'not measured'
_exptl_crystal_description needle
_exptl_crystal_F_000 1668
_exptl_crystal_size_max 0.32
_exptl_crystal_size_mid 0.03
_exptl_crystal_size_min 0.01
_refine_diff_density_max 1.466
_refine_diff_density_min -1.025
_refine_diff_density_rms 0.128
_refine_ls_extinction_method none
_refine_ls_goodness_of_fit_ref 1.006
_refine_ls_hydrogen_treatment constr
_refine_ls_matrix_type full
_refine_ls_number_parameters 488
_refine_ls_number_reflns 9783
_refine_ls_number_restraints 0
_refine_ls_restrained_S_all 1.006
_refine_ls_R_factor_all 0.1048
_refine_ls_R_factor_gt 0.0491
_refine_ls_shift/su_max 0.000
_refine_ls_shift/su_mean 0.000
_refine_ls_structure_factor_coef Fsqd
_refine_ls_weighting_details 'calc w=1/[\s^2^(Fo^2^)+(0.0388P)^2^+10.1886P] where P=(Fo^2^+2Fc^2^)/3'
_refine_ls_weighting_scheme calc
_refine_ls_wR_factor_gt 0.0976
_refine_ls_wR_factor_ref 0.1196
_reflns_number_gt 6040
_reflns_number_total 9783
_reflns_threshold_expression I>2\s(I)
_cod_data_source_file b911180h.txt
_cod_data_source_block tg03
_cod_original_sg_symbol_H-M 'P 21/c'
_cod_database_code 7211625

loop_
_symmetry_equiv_pos_as_xyz
'x, y, z'
'-x, y+1/2, -z+1/2'
'-x, -y, -z'
'x, -y-1/2, z-1/2'

loop_
_atom_site_label
_atom_site_type_symbol
_atom_site_fract_x
_atom_site_fract_y
_atom_site_fract_z
_atom_site_U_iso_or_equiv
_atom_site_adp_type
_atom_site_occupancy
_atom_site_symmetry_multiplicity
_atom_site_calc_flag
_atom_site_refinement_flags
_atom_site_disorder_assembly
_atom_site_disorder_group
In1 In 0.03468(2) 0.199491(14) 0.428920(19) 0.01219(8) Uani 1 1 d . . .
Cl1 Cl 0.03359(9) 0.32562(5) 0.42648(8) 0.0179(2) Uani 1 1 d . . .
N1 N 0.1452(2) 0.17029(17) 0.3499(2) 0.0120(7) Uani 1 1 d . . .
N2 N -0.0720(3) 0.16885(18) 0.3175(2) 0.0149(7) Uani 1 1 d . A .
N3 N 0.1433(3) 0.17588(17) 0.5425(2) 0.0129(7) Uani 1 1 d . . .
N4 N -0.0743(3) 0.17187(17) 0.5101(2) 0.0135(7) Uani 1 1 d . . .
C1 C 0.1312(3) 0.1653(2) 0.2588(3) 0.0141(8) Uani 1 1 d . . .
C2 C 0.2263(3) 0.16075(19) 0.2290(3) 0.0134(8) Uani 1 1 d . . .
C3 C 0.2974(3) 0.1639(2) 0.3021(3) 0.0163(9) Uani 1 1 d . . .
C4 C 0.2457(3) 0.1695(2) 0.3786(3) 0.0157(9) Uani 1 1 d . . .
C5 C 0.2901(3) 0.1717(2) 0.4678(3) 0.0162(9) Uani 1 1 d . . .
H5 H 0.3605 0.1731 0.4782 0.019 Uiso 1 1 calc R . .
C6 C 0.2439(3) 0.1720(2) 0.5429(3) 0.0141(8) Uani 1 1 d . . .
C7 C 0.2929(3) 0.1661(2) 0.6340(3) 0.0138(8) Uani 1 1 d . . .
C8 C 0.2202(3) 0.1649(2) 0.6867(3) 0.0156(9) Uani 1 1 d . . .
C9 C 0.1262(3) 0.1713(2) 0.6277(3) 0.0123(8) Uani 1 1 d . . .
C10 C 0.0328(3) 0.1698(2) 0.6545(3) 0.0118(8) Uani 1 1 d . . .
H10 H 0.0324 0.1704 0.7167 0.014 Uiso 1 1 calc R . .
C11 C -0.0603(3) 0.1678(2) 0.6005(3) 0.0145(8) Uani 1 1 d . . .
C12 C -0.1548(3) 0.1566(2) 0.6303(3) 0.0155(9) Uani 1 1 d . . .
C13 C -0.2244(3) 0.1531(2) 0.5556(3) 0.0165(9) Uani 1 1 d . . .
C14 C -0.1737(3) 0.1627(2) 0.4803(3) 0.0148(9) Uani 1 1 d . . .
C15 C -0.2185(3) 0.1630(2) 0.3917(3) 0.0216(10) Uani 1 1 d . . .
H15 H -0.2888 0.1616 0.3814 0.026 Uiso 1 1 calc R . .
C16 C -0.1726(3) 0.1652(2) 0.3163(3) 0.0204(10) Uani 1 1 d . A .
C17 C -0.2217(4) 0.1602(3) 0.2247(3) 0.0323(12) Uani 1 1 d . . .
C18 C -0.1490(3) 0.1591(2) 0.1733(3) 0.0213(10) Uani 1 1 d . A .
C19 C -0.0556(3) 0.1645(2) 0.2312(3) 0.0172(9) Uani 1 1 d . . .
C20 C 0.0385(3) 0.1641(2) 0.2055(3) 0.0146(9) Uani 1 1 d . A .
H20 H 0.0392 0.1628 0.1435 0.018 Uiso 1 1 calc R . .
C21 C 0.2399(3) 0.1532(2) 0.1336(3) 0.0191(9) Uani 1 1 d . . .
H21A H 0.3065 0.1706 0.1267 0.023 Uiso 1 1 calc R . .
H21B H 0.1902 0.1825 0.0963 0.023 Uiso 1 1 calc R . .
C22 C 0.2291(4) 0.0777(2) 0.1010(3) 0.0265(11) Uani 1 1 d . . .
H22A H 0.2380 0.0757 0.0386 0.040 Uiso 1 1 calc R . .
H22B H 0.1630 0.0603 0.1070 0.040 Uiso 1 1 calc R . .
H22C H 0.2795 0.0486 0.1365 0.040 Uiso 1 1 calc R . .
C23 C 0.4075(3) 0.1606(2) 0.3065(3) 0.0207(10) Uani 1 1 d . . .
H23A H 0.4386 0.1948 0.3509 0.025 Uiso 1 1 calc R . .
H23B H 0.4245 0.1744 0.2482 0.025 Uiso 1 1 calc R . .
C24 C 0.4504(3) 0.0886(3) 0.3307(4) 0.0309(12) Uani 1 1 d . . .
H24A H 0.5224 0.0897 0.3323 0.046 Uiso 1 1 calc R . .
H24B H 0.4209 0.0545 0.2864 0.046 Uiso 1 1 calc R . .
H24C H 0.4355 0.0751 0.3892 0.046 Uiso 1 1 calc R . .
C25 C 0.4026(3) 0.1590(2) 0.6630(3) 0.0195(9) Uani 1 1 d . . .
H25A H 0.4199 0.1766 0.7244 0.023 Uiso 1 1 calc R . .
H25B H 0.4378 0.1882 0.6244 0.023 Uiso 1 1 calc R . .
C26 C 0.4376(3) 0.0837(2) 0.6592(4) 0.0283(11) Uani 1 1 d . . .
H26A H 0.5093 0.0815 0.6787 0.042 Uiso 1 1 calc R . .
H26B H 0.4220 0.0664 0.5982 0.042 Uiso 1 1 calc R . .
H26C H 0.4039 0.0547 0.6982 0.042 Uiso 1 1 calc R . .
C27 C 0.2315(3) 0.1546(2) 0.7851(3) 0.0181(9) Uani 1 1 d . . .
H27A H 0.1861 0.1868 0.8099 0.022 Uiso 1 1 calc R . .
H27B H 0.3002 0.1665 0.8120 0.022 Uiso 1 1 calc R . .
C28 C 0.2089(3) 0.0794(2) 0.8098(3) 0.0224(10) Uani 1 1 d . . .
H28A H 0.2153 0.0753 0.8744 0.034 Uiso 1 1 calc R . .
H28B H 0.2558 0.0475 0.7879 0.034 Uiso 1 1 calc R . .
H28C H 0.1412 0.0672 0.7829 0.034 Uiso 1 1 calc R . .
C29 C -0.1671(3) 0.1477(2) 0.7251(3) 0.0168(9) Uani 1 1 d . . .
H29A H -0.2359 0.1601 0.7319 0.020 Uiso 1 1 calc R . .
H29B H -0.1221 0.1804 0.7620 0.020 Uiso 1 1 calc R . .
C30 C -0.1452(4) 0.0728(2) 0.7592(3) 0.0274(11) Uani 1 1 d . . .
H30A H -0.1556 0.0697 0.8211 0.041 Uiso 1 1 calc R . .
H30B H -0.0763 0.0609 0.7550 0.041 Uiso 1 1 calc R . .
H30C H -0.1897 0.0402 0.7231 0.041 Uiso 1 1 calc R . .
C31 C -0.3327(3) 0.1347(2) 0.5504(3) 0.0249(11) Uani 1 1 d . . .
H31A H -0.3724 0.1625 0.5029 0.030 Uiso 1 1 calc R . .
H31B H -0.3551 0.1467 0.6071 0.030 Uiso 1 1 calc R . .
C32 C -0.3503(4) 0.0567(3) 0.5313(3) 0.0316(12) Uani 1 1 d . . .
H32A H -0.4216 0.0469 0.5234 0.047 Uiso 1 1 calc R . .
H32B H -0.3164 0.0292 0.5812 0.047 Uiso 1 1 calc R . .
H32C H -0.3242 0.0441 0.4772 0.047 Uiso 1 1 calc R . .
C33A C -0.3247(12) 0.1335(9) 0.1937(10) 0.024(4) Uani 0.392(14) 1 d P A 1
H33A H -0.3473 0.1016 0.2375 0.029 Uiso 0.392(14) 1 calc PR A 1
H33B H -0.3299 0.1096 0.1357 0.029 Uiso 0.392(14) 1 calc PR A 1
C34A C -0.3811(10) 0.2018(9) 0.1869(9) 0.030(4) Uani 0.392(14) 1 d P A 1
H34A H -0.3675 0.2266 0.2436 0.046 Uiso 0.392(14) 1 calc PR A 1
H34B H -0.4523 0.1923 0.1723 0.046 Uiso 0.392(14) 1 calc PR A 1
H34C H -0.3599 0.2306 0.1402 0.046 Uiso 0.392(14) 1 calc PR A 1
C33B C -0.3348(7) 0.1685(6) 0.1960(6) 0.017(2) Uani 0.608(14) 1 d P A 2
H33D H -0.3651 0.1877 0.2457 0.021 Uiso 0.608(14) 1 calc PR A 2
H33E H -0.3480 0.2014 0.1455 0.021 Uiso 0.608(14) 1 calc PR A 2
C34B C -0.3793(6) 0.0984(4) 0.1693(6) 0.026(2) Uani 0.608(14) 1 d P A 2
H34D H -0.4516 0.1026 0.1561 0.040 Uiso 0.608(14) 1 calc PR A 2
H34E H -0.3615 0.0651 0.2178 0.040 Uiso 0.608(14) 1 calc PR A 2
H34F H -0.3538 0.0817 0.1165 0.040 Uiso 0.608(14) 1 calc PR A 2
C35 C -0.1605(3) 0.1518(3) 0.0741(3) 0.0249(11) Uani 1 1 d . . .
H35A H -0.1127 0.1833 0.0513 0.030 Uiso 1 1 calc R A .
H35B H -0.2281 0.1668 0.0478 0.030 Uiso 1 1 calc R . .
C36 C -0.1435(4) 0.0775(3) 0.0446(3) 0.0350(13) Uani 1 1 d . A .
H36A H -0.1483 0.0761 -0.0200 0.052 Uiso 1 1 calc R . .
H36B H -0.1937 0.0466 0.0631 0.052 Uiso 1 1 calc R . .
H36C H -0.0774 0.0618 0.0719 0.052 Uiso 1 1 calc R . .
C37 C 0.0799(5) 0.0156(3) 0.4572(4) 0.0395(14) Uani 1 1 d . . .
H36D H 0.1348 0.0259 0.4281 0.047 Uiso 1 1 calc R . .
C38 C 0.0936(5) 0.0060(2) 0.5487(4) 0.0411(14) Uani 1 1 d . . .
H37 H 0.1579 0.0104 0.5825 0.049 Uiso 1 1 calc R . .
C39 C 0.0130(5) -0.0099(3) 0.5904(4) 0.0402(14) Uani 1 1 d . . .
H38 H 0.0227 -0.0169 0.6527 0.048 Uiso 1 1 calc R . .
C40 C 0.4501(5) 0.1440(3) 0.9656(4) 0.0432(15) Uani 1 1 d . . .
H39 H 0.3948 0.1561 0.9933 0.052 Uiso 1 1 calc R . .
C41 C 0.4587(4) 0.0776(3) 0.9342(4) 0.0418(14) Uani 1 1 d . . .
H40 H 0.4091 0.0440 0.9405 0.050 Uiso 1 1 calc R . .
C42 C 0.5379(4) 0.0587(3) 0.8935(4) 0.0473(15) Uani 1 1 d . . .
H41 H 0.5431 0.0124 0.8721 0.057 Uiso 1 1 calc R . .
C43 C 0.6102(4) 0.1083(4) 0.8841(4) 0.0533(18) Uani 1 1 d . . .
H42 H 0.6653 0.0966 0.8558 0.064 Uiso 1 1 calc R . .
C44 C 0.6004(5) 0.1757(4) 0.9170(4) 0.0555(19) Uani 1 1 d . . .
H43 H 0.6492 0.2101 0.9114 0.067 Uiso 1 1 calc R . .
C45 C 0.5205(5) 0.1925(4) 0.9573(4) 0.0491(15) Uani 1 1 d . . .
H44 H 0.5144 0.2384 0.9796 0.059 Uiso 1 1 calc R . .

loop_
_atom_site_aniso_label
_atom_site_aniso_U_11
_atom_site_aniso_U_22
_atom_site_aniso_U_33
_atom_site_aniso_U_23
_atom_site_aniso_U_13
_atom_site_aniso_U_12
In1 0.01553(13) 0.01135(13) 0.01019(13) 0.00011(14) 0.00358(9) -0.00022(14)
Cl1 0.0246(5) 0.0129(4) 0.0172(5) 0.0012(5) 0.0060(4) 0.0008(5)
N1 0.0160(17) 0.0111(16) 0.0099(17) 0.0006(14) 0.0050(14) 0.0018(13)
N2 0.0197(18) 0.0159(17) 0.0083(18) 0.0000(14) -0.0002(14) -0.0031(14)
N3 0.0193(18) 0.0108(16) 0.0084(17) 0.0012(13) 0.0015(14) 0.0023(14)
N4 0.0167(18) 0.0114(16) 0.0129(19) -0.0014(14) 0.0036(14) -0.0015(14)
C1 0.022(2) 0.0092(19) 0.013(2) 0.0009(16) 0.0080(17) -0.0003(16)
C2 0.025(2) 0.0046(18) 0.012(2) 0.0020(16) 0.0081(17) 0.0020(16)
C3 0.022(2) 0.010(2) 0.018(2) 0.0015(17) 0.0087(18) -0.0001(17)
C4 0.019(2) 0.0083(18) 0.020(2) 0.0009(17) 0.0040(18) 0.0003(16)
C5 0.017(2) 0.0144(19) 0.018(2) -0.0005(17) 0.0063(17) -0.0006(17)
C6 0.019(2) 0.0101(18) 0.013(2) 0.0002(16) 0.0031(17) 0.0004(16)
C7 0.017(2) 0.011(2) 0.013(2) 0.0025(17) 0.0028(16) 0.0036(16)
C8 0.021(2) 0.011(2) 0.015(2) -0.0027(17) 0.0070(17) 0.0016(17)
C9 0.020(2) 0.0064(17) 0.011(2) -0.0007(16) 0.0042(17) 0.0006(16)
C10 0.021(2) 0.0084(18) 0.007(2) 0.0011(15) 0.0048(16) -0.0003(16)
C11 0.024(2) 0.0063(18) 0.012(2) 0.0001(16) 0.0006(17) -0.0024(17)
C12 0.021(2) 0.0109(19) 0.016(2) 0.0025(17) 0.0047(17) -0.0013(17)
C13 0.021(2) 0.014(2) 0.016(2) 0.0008(18) 0.0077(18) -0.0018(17)
C14 0.017(2) 0.013(2) 0.015(2) 0.0037(17) 0.0045(17) -0.0040(16)
C15 0.016(2) 0.029(3) 0.020(2) 0.007(2) 0.0027(18) -0.0061(19)
C16 0.020(2) 0.026(2) 0.015(2) 0.0022(19) 0.0029(18) -0.0064(19)
C17 0.021(2) 0.056(4) 0.018(3) 0.005(2) -0.002(2) -0.013(2)
C18 0.022(2) 0.028(3) 0.012(2) 0.0013(19) -0.0031(18) -0.012(2)
C19 0.026(2) 0.015(2) 0.010(2) -0.0011(17) -0.0004(18) -0.0019(18)
C20 0.020(2) 0.010(2) 0.014(2) 0.0025(17) 0.0031(17) -0.0017(16)
C21 0.026(2) 0.017(2) 0.016(2) 0.0024(18) 0.0080(18) -0.0015(18)
C22 0.047(3) 0.018(2) 0.018(2) -0.0028(19) 0.013(2) 0.004(2)
C23 0.023(2) 0.023(2) 0.018(2) 0.0040(19) 0.0092(18) -0.0020(19)
C24 0.024(3) 0.034(3) 0.036(3) 0.010(2) 0.009(2) 0.008(2)
C25 0.019(2) 0.024(2) 0.016(2) -0.0025(19) 0.0036(18) 0.0003(19)
C26 0.022(2) 0.028(3) 0.036(3) 0.002(2) 0.009(2) 0.007(2)
C27 0.022(2) 0.020(2) 0.014(2) 0.0016(18) 0.0071(18) 0.0020(18)
C28 0.030(3) 0.021(2) 0.017(2) 0.0054(19) 0.0066(19) 0.0017(19)
C29 0.018(2) 0.019(2) 0.015(2) -0.0006(18) 0.0066(17) -0.0022(17)
C30 0.039(3) 0.024(2) 0.020(3) 0.006(2) 0.008(2) -0.004(2)
C31 0.023(2) 0.034(3) 0.019(3) 0.001(2) 0.0080(19) -0.004(2)
C32 0.027(3) 0.037(3) 0.031(3) -0.001(2) 0.005(2) -0.013(2)
C33A 0.027(8) 0.034(9) 0.013(7) 0.008(8) 0.006(6) 0.000(9)
C34A 0.018(7) 0.044(9) 0.030(7) -0.007(7) 0.008(5) -0.008(7)
C33B 0.017(5) 0.020(5) 0.013(4) 0.000(4) -0.002(3) 0.006(5)
C34B 0.018(4) 0.031(5) 0.031(5) -0.008(4) 0.002(3) -0.007(4)
C35 0.024(2) 0.036(3) 0.014(2) 0.003(2) 0.0005(19) -0.011(2)
C36 0.053(3) 0.035(3) 0.017(3) 0.000(2) 0.008(2) -0.018(3)
C37 0.049(4) 0.015(2) 0.061(4) -0.008(3) 0.027(3) -0.003(2)
C38 0.051(4) 0.014(2) 0.058(4) -0.008(2) 0.007(3) 0.007(2)
C39 0.066(4) 0.016(3) 0.040(3) -0.004(2) 0.015(3) 0.013(3)
C40 0.049(4) 0.046(4) 0.033(3) 0.004(3) -0.001(3) 0.011(3)
C41 0.032(3) 0.052(4) 0.039(3) 0.000(3) -0.001(2) -0.002(3)
C42 0.041(3) 0.050(4) 0.049(4) -0.003(3) 0.002(3) 0.009(3)
C43 0.028(3) 0.085(5) 0.048(4) 0.019(4) 0.007(3) 0.008(3)
C44 0.048(4) 0.055(4) 0.055(4) 0.031(3) -0.020(3) -0.019(3)
C45 0.058(4) 0.048(4) 0.036(3) 0.009(3) -0.010(3) 0.013(3)

loop_
_atom_type_symbol
_atom_type_description
_atom_type_scat_dispersion_real
_atom_type_scat_dispersion_imag
_atom_type_scat_source
C C 0.0033 0.0016 'International Tables Vol C Tables 4.2.6.8 and 6.1.1.4'
H H 0.0000 0.0000 'International Tables Vol C Tables 4.2.6.8 and 6.1.1.4'
N N 0.0061 0.0033 'International Tables Vol C Tables 4.2.6.8 and 6.1.1.4'
In In -0.7276 1.3100 'International Tables Vol C Tables 4.2.6.8 and 6.1.1.4'
Cl Cl 0.1484 0.1585 'International Tables Vol C Tables 4.2.6.8 and 6.1.1.4'

loop_
_geom_angle_atom_site_label_1
_geom_angle_atom_site_label_2
_geom_angle_atom_site_label_3
_geom_angle
_geom_angle_site_symmetry_1
N2 In1 N4 86.79(13) .
N2 In1 N3 151.97(12) .
N4 In1 N3 86.31(13) .
N2 In1 N1 86.18(13) .
N4 In1 N1 150.66(12) .
N3 In1 N1 86.65(13) .
N2 In1 Cl1 105.05(10) .
N4 In1 Cl1 104.59(9) .
N3 In1 Cl1 102.98(9) .
N1 In1 Cl1 104.75(9) .
C4 N1 C1 107.3(3) .
C4 N1 In1 125.3(3) .
C1 N1 In1 125.9(3) .
C16 N2 C19 107.2(4) .
C16 N2 In1 125.5(3) .
C19 N2 In1 125.9(3) .
C9 N3 C6 108.3(3) .
C9 N3 In1 125.9(3) .
C6 N3 In1 125.4(3) .
C11 N4 C14 107.6(3) .
C11 N4 In1 126.7(3) .
C14 N4 In1 125.3(3) .
N1 C1 C20 124.1(4) .
N1 C1 C2 109.4(4) .
C20 C1 C2 126.5(4) .
C3 C2 C1 107.5(4) .
C3 C2 C21 128.2(4) .
C1 C2 C21 124.3(4) .
C2 C3 C4 106.8(4) .
C2 C3 C23 128.2(4) .
C4 C3 C23 125.0(4) .
N1 C4 C5 124.7(4) .
N1 C4 C3 109.1(4) .
C5 C4 C3 126.2(4) .
C6 C5 C4 128.1(4) .
C6 C5 H5 116.0 .
C4 C5 H5 116.0 .
N3 C6 C5 125.3(4) .
N3 C6 C7 108.6(4) .
C5 C6 C7 126.1(4) .
C8 C7 C6 107.3(4) .
C8 C7 C25 127.3(4) .
C6 C7 C25 125.4(4) .
C7 C8 C9 106.5(4) .
C7 C8 C27 128.3(4) .
C9 C8 C27 125.1(4) .
N3 C9 C10 125.6(4) .
N3 C9 C8 109.3(4) .
C10 C9 C8 125.0(4) .
C9 C10 C11 127.7(4) .
C9 C10 H10 116.2 .
C11 C10 H10 116.2 .
N4 C11 C10 124.3(4) .
N4 C11 C12 109.5(4) .
C10 C11 C12 126.1(4) .
C13 C12 C11 106.4(4) .
C13 C12 C29 129.4(4) .
C11 C12 C29 124.1(4) .
C12 C13 C14 107.6(4) .
C12 C13 C31 127.0(4) .
C14 C13 C31 125.1(4) .
N4 C14 C15 125.6(4) .
N4 C14 C13 108.9(4) .
C15 C14 C13 125.6(4) .
C16 C15 C14 128.0(4) .
C16 C15 H15 116.0 .
C14 C15 H15 116.0 .
N2 C16 C15 124.6(4) .
N2 C16 C17 109.0(4) .
C15 C16 C17 126.3(4) .
C18 C17 C16 106.8(4) .
C18 C17 C33A 123.0(7) .
C16 C17 C33A 126.3(7) .
C18 C17 C33B 128.7(5) .
C16 C17 C33B 123.7(5) .
C17 C18 C19 107.5(4) .
C17 C18 C35 127.8(4) .
C19 C18 C35 124.7(4) .
N2 C19 C20 124.3(4) .
N2 C19 C18 109.5(4) .
C20 C19 C18 126.2(4) .
C1 C20 C19 128.7(4) .
C1 C20 H20 115.6 .
C19 C20 H20 115.6 .
C2 C21 C22 112.7(4) .
C2 C21 H21A 109.0 .
C22 C21 H21A 109.0 .
C2 C21 H21B 109.0 .
C22 C21 H21B 109.0 .
H21A C21 H21B 107.8 .
C21 C22 H22A 109.5 .
C21 C22 H22B 109.5 .
H22A C22 H22B 109.5 .
C21 C22 H22C 109.5 .
H22A C22 H22C 109.5 .
H22B C22 H22C 109.5 .
C3 C23 C24 113.3(4) .
C3 C23 H23A 108.9 .
C24 C23 H23A 108.9 .
C3 C23 H23B 108.9 .
C24 C23 H23B 108.9 .
H23A C23 H23B 107.7 .
C23 C24 H24A 109.5 .
C23 C24 H24B 109.5 .
H24A C24 H24B 109.5 .
C23 C24 H24C 109.5 .
H24A C24 H24C 109.5 .
H24B C24 H24C 109.5 .
C7 C25 C26 112.3(4) .
C7 C25 H25A 109.1 .
C26 C25 H25A 109.1 .
C7 C25 H25B 109.1 .
C26 C25 H25B 109.1 .
H25A C25 H25B 107.9 .
C25 C26 H26A 109.5 .
C25 C26 H26B 109.5 .
H26A C26 H26B 109.5 .
C25 C26 H26C 109.5 .
H26A C26 H26C 109.5 .
H26B C26 H26C 109.5 .
C8 C27 C28 112.1(4) .
C8 C27 H27A 109.2 .
C28 C27 H27A 109.2 .
C8 C27 H27B 109.2 .
C28 C27 H27B 109.2 .
H27A C27 H27B 107.9 .
C27 C28 H28A 109.5 .
C27 C28 H28B 109.5 .
H28A C28 H28B 109.5 .
C27 C28 H28C 109.5 .
H28A C28 H28C 109.5 .
H28B C28 H28C 109.5 .
C12 C29 C30 112.9(4) .
C12 C29 H29A 109.0 .
C30 C29 H29A 109.0 .
C12 C29 H29B 109.0 .
C30 C29 H29B 109.0 .
H29A C29 H29B 107.8 .
C29 C30 H30A 109.5 .
C29 C30 H30B 109.5 .
H30A C30 H30B 109.5 .
C29 C30 H30C 109.5 .
H30A C30 H30C 109.5 .
H30B C30 H30C 109.5 .
C13 C31 C32 111.1(4) .
C13 C31 H31A 109.4 .
C32 C31 H31A 109.4 .
C13 C31 H31B 109.4 .
C32 C31 H31B 109.4 .
H31A C31 H31B 108.0 .
C31 C32 H32A 109.5 .
C31 C32 H32B 109.5 .
H32A C32 H32B 109.5 .
C31 C32 H32C 109.5 .
H32A C32 H32C 109.5 .
H32B C32 H32C 109.5 .
C17 C33A C34A 99.7(11) .
C17 C33A H33A 111.8 .
C34A C33A H33A 111.8 .
C17 C33A H33B 111.8 .
C34A C33A H33B 111.8 .
H33A C33A H33B 109.5 .
C34B C33B C17 109.2(8) .
C34B C33B H33D 109.8 .
C17 C33B H33D 109.8 .
C34B C33B H33E 109.8 .
C17 C33B H33E 109.8 .
H33D C33B H33E 108.3 .
C33B C34B H34D 109.5 .
C33B C34B H34E 109.5 .
H34D C34B H34E 109.5 .
C33B C34B H34F 109.5 .
H34D C34B H34F 109.5 .
H34E C34B H34F 109.5 .
C18 C35 C36 112.8(4) .
C18 C35 H35A 109.0 .
C36 C35 H35A 109.0 .
C18 C35 H35B 109.0 .
C36 C35 H35B 109.0 .
H35A C35 H35B 107.8 .
C35 C36 H36A 109.5 .
C35 C36 H36B 109.5 .
H36A C36 H36B 109.5 .
C35 C36 H36C 109.5 .
H36A C36 H36C 109.5 .
H36B C36 H36C 109.5 .
C39 C37 C38 119.4(5) 3_556
C39 C37 H36D 120.3 3_556
C38 C37 H36D 120.3 .
C39 C38 C37 119.8(6) .
C39 C38 H37 120.1 .
C37 C38 H37 120.1 .
C37 C39 C38 120.8(6) 3_556
C37 C39 H38 119.6 3_556
C38 C39 H38 119.6 .
C45 C40 C41 120.1(6) .
C45 C40 H39 119.9 .
C41 C40 H39 119.9 .
C40 C41 C42 121.2(6) .
C40 C41 H40 119.4 .
C42 C41 H40 119.4 .
C41 C42 C43 119.1(6) .
C41 C42 H41 120.5 .
C43 C42 H41 120.5 .
C42 C43 C44 118.8(6) .
C42 C43 H42 120.6 .
C44 C43 H42 120.6 .
C45 C44 C43 120.4(6) .
C45 C44 H43 119.8 .
C43 C44 H43 119.8 .
C40 C45 C44 120.4(6) .
C40 C45 H44 119.8 .
C44 C45 H44 119.8 .

loop_
_geom_bond_atom_site_label_1
_geom_bond_atom_site_label_2
_geom_bond_distance
_geom_bond_site_symmetry_2
In1 N2 2.142(3) .
In1 N4 2.147(3) .
In1 N3 2.148(3) .
In1 N1 2.149(3) .
In1 Cl1 2.4140(10) .
N1 C4 1.375(5) .
N1 C1 1.378(5) .
N2 C16 1.373(5) .
N2 C19 1.374(5) .
N3 C9 1.360(5) .
N3 C6 1.375(5) .
N4 C11 1.366(5) .
N4 C14 1.374(5) .
C1 C20 1.395(6) .
C1 C2 1.444(6) .
C2 C3 1.362(6) .
C2 C21 1.503(6) .
C3 C4 1.461(6) .
C3 C23 1.496(6) .
C4 C5 1.402(6) .
C5 C6 1.393(6) .
C5 H5 0.9500 .
C6 C7 1.452(6) .
C7 C8 1.372(6) .
C7 C25 1.502(6) .
C8 C9 1.455(6) .
C8 C27 1.500(6) .
C9 C10 1.399(6) .
C10 C11 1.405(6) .
C10 H10 0.9500 .
C11 C12 1.450(6) .
C12 C13 1.368(6) .
C12 C29 1.494(6) .
C13 C14 1.443(6) .
C13 C31 1.511(6) .
C14 C15 1.395(6) .
C15 C16 1.393(6) .
C15 H15 0.9500 .
C16 C17 1.458(6) .
C17 C18 1.358(7) .
C17 C33A 1.503(16) .
C17 C33B 1.547(10) .
C18 C19 1.438(6) .
C18 C35 1.505(6) .
C19 C20 1.402(6) .
C20 H20 0.9500 .
C21 C22 1.528(6) .
C21 H21A 0.9900 .
C21 H21B 0.9900 .
C22 H22A 0.9800 .
C22 H22B 0.9800 .
C22 H22C 0.9800 .
C23 C24 1.521(6) .
C23 H23A 0.9900 .
C23 H23B 0.9900 .
C24 H24A 0.9800 .
C24 H24B 0.9800 .
C24 H24C 0.9800 .
C25 C26 1.523(6) .
C25 H25A 0.9900 .
C25 H25B 0.9900 .
C26 H26A 0.9800 .
C26 H26B 0.9800 .
C26 H26C 0.9800 .
C27 C28 1.532(6) .
C27 H27A 0.9900 .
C27 H27B 0.9900 .
C28 H28A 0.9800 .
C28 H28B 0.9800 .
C28 H28C 0.9800 .
C29 C30 1.538(6) .
C29 H29A 0.9900 .
C29 H29B 0.9900 .
C30 H30A 0.9800 .
C30 H30B 0.9800 .
C30 H30C 0.9800 .
C31 C32 1.533(7) .
C31 H31A 0.9900 .
C31 H31B 0.9900 .
C32 H32A 0.9800 .
C32 H32B 0.9800 .
C32 H32C 0.9800 .
C33A C34A 1.51(2) .
C33A H33A 0.9900 .
C33A H33B 0.9900 .
C34A H34A 0.9800 .
C34A H34B 0.9800 .
C34A H34C 0.9800 .
C33B C34B 1.504(12) .
C33B H33D 0.9900 .
C33B H33E 0.9900 .
C34B H34D 0.9800 .
C34B H34E 0.9800 .
C34B H34F 0.9800 .
C35 C36 1.521(7) .
C35 H35A 0.9900 .
C35 H35B 0.9900 .
C36 H36A 0.9800 .
C36 H36B 0.9800 .
C36 H36C 0.9800 .
C37 C39 1.365(8) 3_556
C37 C38 1.393(8) .
C37 H36D 0.9500 .
C38 C39 1.388(8) .
C38 H37 0.9500 .
C39 C37 1.365(8) 3_556
C39 H38 0.9500 .
C40 C45 1.357(9) .
C40 C41 1.370(8) .
C40 H39 0.9500 .
C41 C42 1.377(8) .
C41 H40 0.9500 .
C42 C43 1.394(9) .
C42 H41 0.9500 .
C43 C44 1.399(10) .
C43 H42 0.9500 .
C44 C45 1.372(9) .
C44 H43 0.9500 .
C45 H44 0.9500 .
